data_2242927
loop_
_publ_author_name
'Sylvester, Eric'
'McGovern, Mitchell'
'Young Lee, An'
'Nguyen, Phanxico'
'Park, Jungeun'
'Benedict, Jason B.'

_publ_section_title
;
 Partial charge transfer in the salt co-crystal of
 <small>L</small>-ascorbic acid and 4,4'-bipyridine
;
_journal_coeditor_code EB2018
_journal_issue 6
_journal_name_full 'Acta Crystallographica Section E'
_journal_page_first 728
_journal_page_last 731
_journal_paper_doi 10.1107/S2056989019005334
_journal_volume 75
_journal_year 2019
_chemical_absolute_configuration unk
_chemical_formula_iupac 'C10 H9 N2 +, C6 H7.75 O6 0.25 -, C6 H7.25 O6 0.75-'
_chemical_formula_moiety 'C10 H9 N2 +, C6 H7.75 O6 0.25 -, C6 H7.25 O6 0.75-'
_chemical_formula_sum 'C22 H24 N2 O12'
_chemical_formula_weight 508.44
_chemical_name_systematic
;
<i>L</i>-Ascorbic acid--4,4'-bipyridine (1/1)
;
_space_group_crystal_system monoclinic
_space_group_IT_number 4
_space_group_name_Hall ' P 2yb'
_space_group_name_H-M_alt 'P 1 21 1'
_symmetry_space_group_name_Hall 'P 2yb'
_symmetry_space_group_name_H-M 'P 1 21 1'
_audit_creation_method
;
Olex2 1.2
(compiled 2018.05.29 svn.r3508 for OlexSys, GUI svn.r5506)
;
_cell_angle_alpha 90
_cell_angle_beta 98.393(2)
_cell_angle_gamma 90
_cell_formula_units_Z 2
_cell_length_a 4.7724(6)
_cell_length_b 14.4069(17)
_cell_length_c 15.6857(19)
_cell_measurement_reflns_used 8756
_cell_measurement_temperature 90
_cell_measurement_theta_max 36.203
_cell_measurement_theta_min 2.625
_cell_volume 1066.9(2)
_computing_cell_refinement
;
SAINT (Bruker, 2013)
;
_computing_data_collection
;
APEX2 (Bruker, 2013)
;
_computing_data_reduction
;
SAINT (Bruker, 2013)
;
_computing_molecular_graphics
;
<i>OLEX2</i> (Dolomanov et al., 2009)
;
_computing_publication_material
;
<i>OLEX2</i> (Dolomanov et al., 2009)
;
_computing_structure_refinement
;
<i>olex2.refine</i> (Bourhis et al., 2015)
;
_computing_structure_solution
;
SHELXS (Sheldrick, 2008)
;
_diffrn_ambient_temperature 90
_diffrn_detector 'Bruker APEX2II area detector'
_diffrn_detector_area_resol_mean 7.9
_diffrn_measured_fraction_theta_full 0.9960
_diffrn_measured_fraction_theta_max 0.9955
_diffrn_measurement_device 'three-circle diffractometer'
_diffrn_measurement_device_type 'Bruker SMART APEXII area detector'
_diffrn_measurement_method '\w and \f scans'
_diffrn_radiation_monochromator 'mirror optics'
_diffrn_radiation_probe x-ray
_diffrn_radiation_type 'Mo K\a'
_diffrn_radiation_wavelength 0.71073
_diffrn_reflns_av_R_equivalents 0.0388
_diffrn_reflns_av_unetI/netI 0.0408
_diffrn_reflns_limit_h_max 7
_diffrn_reflns_limit_h_min -7
_diffrn_reflns_limit_k_max 23
_diffrn_reflns_limit_k_min -23
_diffrn_reflns_limit_l_max 25
_diffrn_reflns_limit_l_min -25
_diffrn_reflns_number 31611
_diffrn_reflns_theta_full 35.1137
_diffrn_reflns_theta_max 35.11
_diffrn_reflns_theta_min 1.93
_diffrn_source 'microfocus rotating anode'
_exptl_absorpt_coefficient_mu 0.131
_exptl_absorpt_correction_T_max 0.7469
_exptl_absorpt_correction_T_min 0.6830
_exptl_absorpt_correction_type multi-scan
_exptl_absorpt_process_details
;
(SADABS; Bruker, 2013)
;
_exptl_crystal_colour yellow
_exptl_crystal_density_diffrn 1.5825
_exptl_crystal_description plate
_exptl_crystal_F_000 532.3832
_exptl_crystal_size_max 0.2
_exptl_crystal_size_mid 0.1
_exptl_crystal_size_min 0.02
_refine_diff_density_max 0.4677
_refine_diff_density_min -0.2876
_refine_ls_abs_structure_details
;
Flack (1983)
;
_refine_ls_abs_structure_Flack 0.4(6)
_refine_ls_goodness_of_fit_ref 1.0607
_refine_ls_hydrogen_treatment refall
_refine_ls_matrix_type full
_refine_ls_number_constraints 37
_refine_ls_number_parameters 357
_refine_ls_number_reflns 9452
_refine_ls_number_restraints 1
_refine_ls_restrained_S_all 1.0607
_refine_ls_R_factor_all 0.0472
_refine_ls_R_factor_gt 0.0396
_refine_ls_shift/su_max 0.0000
_refine_ls_shift/su_mean 0.0000
_refine_ls_structure_factor_coef Fsqd
_refine_ls_weighting_details 'w=1/[\s^2^(Fo^2^)+(0.0536P)^2^+0.0945P] where P=(Fo^2^+2Fc^2^)/3'
_refine_ls_weighting_scheme calc
_refine_ls_wR_factor_gt 0.0950
_refine_ls_wR_factor_ref 0.0994
_reflns_number_gt 8448
_reflns_number_total 9452
_reflns_threshold_expression I>=2u(I)
_cod_data_source_file eb2018sup1.cif
_cod_data_source_block I
_cod_database_code 2242927

loop_
_space_group_symop_id
_space_group_symop_operation_xyz
1 x,y,z
2 -x,y+1/2,-z

loop_
_atom_site_type_symbol
_atom_site_label
_atom_site_fract_x
_atom_site_fract_y
_atom_site_fract_z
_atom_site_U_iso_or_equiv
_atom_site_adp_type
_atom_site_occupancy
_atom_site_disorder_group
O O1 0.49355(18) 0.45455(6) 0.44984(6) 0.01210(15) Uani 1.000000 .
O O2 0.4742(2) 0.55289(7) 0.55860(6) 0.01868(18) Uani 1.000000 .
O O3 0.8313(2) 0.67789(6) 0.46065(6) 0.01575(17) Uani 1.000000 .
H H3 0.921(4) 0.6856(13) 0.5086(12) 0.014(4) Uiso 1.000000 .
O O4 0.9691(2) 0.55149(6) 0.31883(6) 0.01423(16) Uani 1.000000 .
H H4 1.069(6) 0.607(2) 0.3253(17) 0.0213(2) Uiso 0.75(2) 2
O O5 0.98812(19) 0.35794(6) 0.47231(5) 0.01216(15) Uani 1.000000 .
H H5 1.142(5) 0.3877(16) 0.4705(14) 0.031(6) Uiso 1.000000 .
O O6 0.8176(2) 0.19330(6) 0.38768(6) 0.01444(16) Uani 1.000000 .
H H6 0.716(5) 0.1509(15) 0.4013(13) 0.026(5) Uiso 1.000000 .
C C1 0.5661(2) 0.53643(8) 0.49141(8) 0.01170(19) Uani 1.000000 .
C C2 0.7521(2) 0.58827(7) 0.44491(7) 0.01084(18) Uani 1.000000 .
C C3 0.8080(2) 0.53592(7) 0.37784(7) 0.00969(18) Uani 1.000000 .
C C4 0.6454(2) 0.44679(7) 0.37658(7) 0.00959(17) Uani 1.000000 .
H H4a 0.5081(2) 0.44220(7) 0.32212(7) 0.0115(2) Uiso 1.000000 .
C C5 0.8294(2) 0.35942(8) 0.38832(7) 0.00976(17) Uani 1.000000 .
H H5a 0.9613(2) 0.35849(8) 0.34430(7) 0.0117(2) Uiso 1.000000 .
C C6 0.6423(2) 0.27408(8) 0.37799(8) 0.01268(19) Uani 1.000000 .
H H6a 0.5258(2) 0.27417(8) 0.32035(8) 0.0152(2) Uiso 1.000000 .
H H6b 0.5135(2) 0.27418(8) 0.42206(8) 0.0152(2) Uiso 1.000000 .
O O7 0.86622(18) 0.29619(5) 0.00750(5) 0.00983(14) Uani 1.000000 .
O O8 1.02947(19) 0.17939(6) -0.06529(6) 0.01324(16) Uani 1.000000 .
O O9 0.6792(2) 0.05632(6) 0.03244(6) 0.01390(16) Uani 1.000000 .
H H9 0.558(5) 0.0416(17) -0.0046(16) 0.032(6) Uiso 1.000000 .
O O10 0.39236(18) 0.19546(6) 0.13751(6) 0.01330(15) Uani 1.000000 .
H H10 0.353(13) 0.1386(9) 0.137(4) 0.0199(2) Uiso 0.25(2) 1
O O11 1.0111(2) 0.30023(6) 0.20099(5) 0.01293(15) Uani 1.000000 .
H H11 1.115(4) 0.2763(15) 0.1732(13) 0.026(5) Uiso 1.000000 .
O O12 0.7556(2) 0.51222(7) 0.09005(7) 0.01958(19) Uani 1.000000 .
H H12 0.845(5) 0.5638(16) 0.0855(14) 0.033(6) Uiso 1.000000 .
C C7 0.8780(2) 0.20343(7) -0.01219(7) 0.00978(18) Uani 1.000000 .
C C8 0.6981(2) 0.15146(7) 0.03486(7) 0.00985(18) Uani 1.000000 .
C C9 0.5682(2) 0.21089(7) 0.08490(7) 0.00962(18) Uani 1.000000 .
C C10 0.6682(2) 0.30805(7) 0.06851(7) 0.00877(17) Uani 1.000000 .
H H10a 0.5036(2) 0.34608(7) 0.04143(7) 0.0105(2) Uiso 1.000000 .
C C11 0.8137(2) 0.35734(8) 0.14937(7) 0.00942(17) Uani 1.000000 .
H H11a 0.6630(2) 0.37406(8) 0.18475(7) 0.0113(2) Uiso 1.000000 .
C C12 0.9591(2) 0.44733(8) 0.12926(8) 0.01143(18) Uani 1.000000 .
H H12a 1.0989(2) 0.43428(8) 0.08998(8) 0.0137(2) Uiso 1.000000 .
H H12b 1.0615(2) 0.47396(8) 0.18315(8) 0.0137(2) Uiso 1.000000 .
N N1 0.7273(2) 0.19521(7) 0.69016(6) 0.01118(16) Uani 1.000000 .
H H1 0.8437(2) 0.15248(7) 0.67582(6) 0.0134(2) Uiso 0.25(2) 1
N N2 -0.1522(2) 0.54416(7) 0.82171(6) 0.01059(16) Uani 1.000000 .
H H2 -0.249(5) 0.5896(18) 0.8370(15) 0.01271(19) Uiso 0.75(2) 2
C C13 0.5899(2) 0.18296(8) 0.75790(8) 0.01196(19) Uani 1.000000 .
H H13 0.6182(2) 0.12658(8) 0.78939(8) 0.0144(2) Uiso 1.000000 .
C C14 0.4091(2) 0.24834(8) 0.78414(8) 0.01189(19) Uani 1.000000 .
H H14 0.3166(2) 0.23705(8) 0.83281(8) 0.0143(2) Uiso 1.000000 .
C C15 0.3638(2) 0.33182(7) 0.73790(7) 0.00892(17) Uani 1.000000 .
C C16 0.5031(2) 0.34329(8) 0.66607(7) 0.01098(19) Uani 1.000000 .
H H16 0.4744(2) 0.39804(8) 0.63217(7) 0.0132(2) Uiso 1.000000 .
C C17 0.6837(2) 0.27425(8) 0.64452(7) 0.01128(18) Uani 1.000000 .
H H17 0.7792(2) 0.28315(8) 0.59609(7) 0.0135(2) Uiso 1.000000 .
C C18 -0.1299(2) 0.46219(8) 0.86276(7) 0.01123(19) Uani 1.000000 .
H H18 -0.2282(2) 0.45253(8) 0.91050(7) 0.0135(2) Uiso 1.000000 .
C C19 0.0339(3) 0.39174(8) 0.83650(7) 0.01045(18) Uani 1.000000 .
H H19 0.0474(3) 0.33395(8) 0.86598(7) 0.0125(2) Uiso 1.000000 .
C C20 0.1802(2) 0.40554(7) 0.76632(7) 0.00874(17) Uani 1.000000 .
C C21 0.1521(3) 0.49220(8) 0.72563(8) 0.0149(2) Uani 1.000000 .
H H21 0.2475(3) 0.50417(8) 0.67768(8) 0.0179(3) Uiso 1.000000 .
C C22 -0.0134(3) 0.56029(8) 0.75481(8) 0.0146(2) Uani 1.000000 .
H H22 -0.0293(3) 0.61916(8) 0.72725(8) 0.0176(3) Uiso 1.000000 .

loop_
_atom_site_aniso_label
_atom_site_aniso_U_11
_atom_site_aniso_U_22
_atom_site_aniso_U_33
_atom_site_aniso_U_12
_atom_site_aniso_U_13
_atom_site_aniso_U_23
O1 0.0126(4) 0.0088(3) 0.0165(4) -0.0019(3) 0.0075(3) 0.0001(3)
O2 0.0275(5) 0.0128(4) 0.0190(4) 0.0043(3) 0.0144(4) 0.0019(3)
O3 0.0253(4) 0.0062(3) 0.0153(4) -0.0035(3) 0.0013(3) -0.0006(3)
O4 0.0203(4) 0.0101(4) 0.0142(4) -0.0039(3) 0.0089(3) 0.0005(3)
O5 0.0126(3) 0.0114(3) 0.0122(3) -0.0020(3) 0.0007(3) 0.0016(3)
O6 0.0203(4) 0.0068(3) 0.0170(4) -0.0012(3) 0.0053(3) 0.0003(3)
C1 0.0138(5) 0.0078(4) 0.0143(5) 0.0021(4) 0.0050(4) 0.0008(4)
C2 0.0145(5) 0.0064(4) 0.0121(5) -0.0009(3) 0.0036(4) 0.0011(3)
C3 0.0114(4) 0.0073(4) 0.0106(4) -0.0012(3) 0.0022(3) 0.0015(3)
C4 0.0103(4) 0.0079(4) 0.0109(4) -0.0006(3) 0.0028(3) 0.0006(3)
C5 0.0125(4) 0.0073(4) 0.0098(4) -0.0011(3) 0.0027(3) -0.0002(3)
C6 0.0152(5) 0.0073(4) 0.0155(5) -0.0021(4) 0.0021(4) 0.0004(4)
O7 0.0139(3) 0.0068(3) 0.0100(3) 0.0000(3) 0.0060(3) -0.0005(3)
O8 0.0184(4) 0.0109(4) 0.0118(4) 0.0030(3) 0.0067(3) -0.0004(3)
O9 0.0167(4) 0.0056(3) 0.0182(4) -0.0009(3) -0.0016(3) -0.0008(3)
O10 0.0126(3) 0.0093(3) 0.0198(4) -0.0007(3) 0.0086(3) 0.0026(3)
O11 0.0173(4) 0.0122(3) 0.0095(3) 0.0056(3) 0.0029(3) 0.0017(3)
O12 0.0169(4) 0.0100(4) 0.0295(5) -0.0025(3) -0.0044(4) 0.0079(4)
C7 0.0125(4) 0.0077(4) 0.0089(4) 0.0009(3) 0.0006(3) 0.0000(3)
C8 0.0115(4) 0.0061(4) 0.0120(5) -0.0003(3) 0.0019(4) -0.0001(3)
C9 0.0088(4) 0.0078(4) 0.0122(4) -0.0004(3) 0.0015(3) 0.0015(3)
C10 0.0106(4) 0.0063(4) 0.0103(4) 0.0008(3) 0.0047(3) 0.0010(3)
C11 0.0123(4) 0.0073(4) 0.0093(4) 0.0015(3) 0.0037(3) 0.0007(3)
C12 0.0134(5) 0.0081(4) 0.0127(4) -0.0013(4) 0.0016(4) 0.0000(4)
N1 0.0116(4) 0.0101(4) 0.0121(4) 0.0017(3) 0.0027(3) -0.0020(3)
N2 0.0117(4) 0.0083(4) 0.0125(4) 0.0025(3) 0.0039(3) -0.0013(3)
C13 0.0147(5) 0.0086(4) 0.0132(5) 0.0026(4) 0.0039(4) 0.0005(4)
C14 0.0144(5) 0.0094(4) 0.0130(5) 0.0022(4) 0.0059(4) 0.0013(4)
C15 0.0095(4) 0.0073(4) 0.0104(4) 0.0006(3) 0.0027(3) -0.0012(3)
C16 0.0135(5) 0.0097(4) 0.0104(4) 0.0014(3) 0.0038(4) -0.0006(3)
C17 0.0135(4) 0.0106(4) 0.0104(4) 0.0015(4) 0.0040(3) -0.0014(4)
C18 0.0135(5) 0.0102(4) 0.0110(5) 0.0003(3) 0.0052(4) -0.0009(3)
C19 0.0144(5) 0.0083(4) 0.0096(4) 0.0008(3) 0.0046(4) 0.0000(3)
C20 0.0100(4) 0.0069(4) 0.0098(4) 0.0006(3) 0.0034(3) -0.0014(3)
C21 0.0204(5) 0.0099(5) 0.0171(5) 0.0055(4) 0.0118(4) 0.0041(4)
C22 0.0204(5) 0.0093(5) 0.0162(5) 0.0051(4) 0.0092(4) 0.0038(4)

loop_
_atom_type_symbol
_atom_type_scat_Cromer_Mann_a1
_atom_type_scat_Cromer_Mann_a2
_atom_type_scat_Cromer_Mann_a3
_atom_type_scat_Cromer_Mann_a4
_atom_type_scat_Cromer_Mann_b1
_atom_type_scat_Cromer_Mann_b2
_atom_type_scat_Cromer_Mann_b3
_atom_type_scat_Cromer_Mann_b4
_atom_type_scat_Cromer_Mann_c
_atom_type_scat_dispersion_source
_atom_type_scat_dispersion_real
_atom_type_scat_dispersion_imag
_atom_type_scat_source
H 0.49300 0.32291 0.14019 0.04081 10.51090 26.12570 3.14236 57.79970 0.0030380000826 'Henke, Gullikson and Davis, At. Data and Nucl. Data Tables, 1993, 54, 2' 0.00000 0.00000 'International Tables'
C 2.31000 1.02000 1.58860 0.86500 20.84390 10.20750 0.56870 51.65120 0.215599998832 'Henke, Gullikson and Davis, At. Data and Nucl. Data Tables, 1993, 54, 2' 0.00347 0.00161 'nternational Tables '
O 3.04850 2.28680 1.54630 0.86700 13.27710 5.70110 0.32390 32.90890 0.250800013542 'Henke, Gullikson and Davis, At. Data and Nucl. Data Tables, 1993, 54, 2' 0.01158 0.00611 'International Tables V'
N 12.21260 3.13220 2.01250 1.16630 0.00570 9.89330 28.99750 0.58260 -11.5290002823 'Henke, Gullikson and Davis, At. Data and Nucl. Data Tables, 1993, 54, 2' 0.00653 0.00323 'International Tables V'

loop_
_geom_angle_atom_site_label_1
_geom_angle_atom_site_label_2
_geom_angle_atom_site_label_3
_geom_angle
C4 O1 C1 108.88(8)
C2 O3 H3 113.0(13)
C5 O5 H5 107.8(15)
C6 O6 H6 105.8(15)
O2 C1 O1 118.74(10)
C2 C1 O1 109.77(10)
C2 C1 O2 131.48(11)
C1 C2 O3 125.30(11)
C3 C2 O3 126.19(10)
C3 C2 C1 108.15(10)
C2 C3 O4 131.22(10)
C4 C3 O4 119.67(10)
C4 C3 C2 109.11(10)
C3 C4 O1 103.96(9)
H4a C4 O1 109.96(6)
H4a C4 C3 109.96(6)
C5 C4 O1 108.21(9)
C5 C4 C3 114.57(9)
C5 C4 H4a 109.96(6)
C4 C5 O5 110.05(9)
H5a C5 O5 109.63(6)
H5a C5 C4 109.63(6)
C6 C5 O5 108.26(9)
C6 C5 C4 109.62(9)
C6 C5 H5a 109.63(6)
C5 C6 O6 108.86(9)
H6a C6 O6 109.91(6)
H6a C6 C5 109.91(6)
H6b C6 O6 109.91(6)
H6b C6 C5 109.91(6)
H6b C6 H6a 108.3
C10 O7 C7 108.36(8)
C8 O9 H9 109.1(18)
C11 O11 H11 111.1(15)
C12 O12 H12 106.7(15)
O8 C7 O7 118.26(10)
C8 C7 O7 110.31(9)
C8 C7 O8 131.42(10)
C7 C8 O9 123.53(10)
C9 C8 O9 127.32(10)
C9 C8 C7 109.03(10)
C8 C9 O10 130.96(10)
C10 C9 O10 121.55(10)
C10 C9 C8 107.50(9)
C9 C10 O7 104.79(8)
H10a C10 O7 109.35(5)
H10a C10 C9 109.35(6)
C11 C10 O7 109.96(9)
C11 C10 C9 113.89(9)
C11 C10 H10a 109.35(6)
C10 C11 O11 112.89(9)
H11a C11 O11 107.21(5)
H11a C11 C10 107.21(6)
C12 C11 O11 109.14(9)
C12 C11 C10 112.86(9)
C12 C11 H11a 107.21(6)
C11 C12 O12 110.23(9)
H12a C12 O12 109.61(7)
H12a C12 C11 109.61(6)
H12b C12 O12 109.61(6)
H12b C12 C11 109.61(6)
H12b C12 H12a 108.1
C17 N1 C13 118.57(10)
C22 N2 C18 120.98(10)
H13 C13 N1 118.44(6)
C14 C13 N1 123.12(11)
C14 C13 H13 118.44(7)
H14 C14 C13 120.45(7)
C15 C14 C13 119.10(10)
C15 C14 H14 120.45(6)
C16 C15 C14 117.47(10)
C20 C15 C14 120.67(9)
C20 C15 C16 121.84(9)
H16 C16 C15 120.14(6)
C17 C16 C15 119.73(10)
C17 C16 H16 120.14(7)
C16 C17 N1 122.00(10)
H17 C17 N1 119.00(6)
H17 C17 C16 119.00(7)
H18 C18 N2 119.58(6)
C19 C18 N2 120.83(10)
C19 C18 H18 119.58(7)
H19 C19 C18 120.03(7)
C20 C19 C18 119.94(10)
C20 C19 H19 120.03(6)
C19 C20 C15 121.17(9)
C21 C20 C15 121.48(9)
C21 C20 C19 117.33(10)
H21 C21 C20 119.85(6)
C22 C21 C20 120.30(11)
C22 C21 H21 119.85(7)
C21 C22 N2 120.61(11)
H22 C22 N2 119.70(6)
H22 C22 C21 119.70(7)

loop_
_geom_bond_atom_site_label_1
_geom_bond_atom_site_label_2
_geom_bond_distance
O1 C1 1.3677(14)
O1 C4 1.4494(13)
O2 C1 1.2223(15)
O3 H3 0.816(19)
O3 C2 1.3579(14)
O4 H4 0.93(3)
O4 C3 1.3062(14)
O5 H5 0.86(2)
O5 C5 1.4207(14)
O6 H6 0.83(2)
O6 C6 1.4283(15)
C1 C2 1.4376(16)
C2 C3 1.3523(16)
C3 C4 1.4991(15)
C4 H4a 1.0000
C4 C5 1.5306(16)
C5 H5a 1.0000
C5 C6 1.5142(16)
C6 H6a 0.9900
C6 H6b 0.9900
O7 C7 1.3746(13)
O7 C10 1.4499(13)
O8 C7 1.2296(14)
O9 H9 0.79(3)
O9 C8 1.3739(13)
O10 H10 0.8400
O10 C9 1.2794(14)
O11 H11 0.79(2)
O11 C11 1.4134(14)
O12 H12 0.86(2)
O12 C12 1.4217(15)
C7 C8 1.4240(16)
C8 C9 1.3694(16)
C9 C10 1.5130(15)
C10 H10a 1.0000
C10 C11 1.5290(16)
C11 H11a 1.0000
C11 C12 1.5251(16)
C12 H12a 0.9900
C12 H12b 0.9900
N1 H1 0.8800
N1 C13 1.3394(15)
N1 C17 1.3449(15)
N2 H2 0.85(3)
N2 C18 1.3419(15)
N2 C22 1.3403(15)
C13 H13 0.9500
C13 C14 1.3802(16)
C14 H14 0.9500
C14 C15 1.4049(16)
C15 C16 1.3992(15)
C15 C20 1.4858(14)
C16 H16 0.9500
C16 C17 1.3897(15)
C17 H17 0.9500
C18 H18 0.9500
C18 C19 1.3803(16)
C19 H19 0.9500
C19 C20 1.4012(15)
C20 C21 1.3998(15)
C21 H21 0.9500
C21 C22 1.3789(16)
C22 H22 0.9500

loop_
_geom_hbond_atom_site_label_D
_geom_hbond_atom_site_label_H
_geom_hbond_atom_site_label_A
_geom_hbond_site_symmetry_A
_geom_hbond_distance_DH
_geom_hbond_distance_HA
_geom_hbond_distance_DA
_geom_hbond_angle_DHA
N2 H2 O10 2_556 0.86(3) 1.74(3) 2.5862(14) 169(2)
O3 H3 O5 2_756 0.817(19) 2.531(19) 2.8832(13) 107.5(15)
O3 H3 O6 2_756 0.817(19) 1.903(19) 2.7117(14) 170.0(19)
O4 H4 N1 2_756 0.93(3) 1.64(3) 2.5428(14) 163(3)
O5 H5 O1 1_655 0.85(2) 2.00(2) 2.8510(13) 173(2)
O6 H6 O2 2_646 0.83(2) 1.84(2) 2.6616(14) 173(2)
O9 H9 O12 2_645 0.79(2) 1.91(2) 2.6902(14) 175(2)
O11 H11 O10 1_655 0.79(2) 1.91(2) 2.6663(13) 162(2)
O12 H12 O8 2_755 0.87(2) 1.81(2) 2.6683(14) 169(2)
C5 H5A O11 1_555 1.0000(15) 2.4434(14) 3.2950(14) 142.69(10)
C12 H12B O4 1_555 0.9899(17) 2.4991(15) 3.3249(16) 140.71(10)
C14 H14 O8 1_456 0.9500(16) 2.4004(15) 3.3311(15) 166.34(12)
C16 H16 O2 1_555 0.9500(16) 2.5116(15) 3.4513(16) 170.08(11)
C17 H17 O5 1_555 0.9499(15) 2.5475(14) 3.4651(14) 162.45(12)
C19 H19 O7 1_456 0.9500(16) 2.5557(15) 3.2181(14) 127.00(12)
C19 H19 O8 1_456 0.9500(16) 2.4809(15) 3.4267(15) 173.70(14)
C21 H21 O2 1_555 0.9501(19) 2.3963(16) 3.3418(17) 173.36(12)
C22 H22 O6 2_656 0.9500(17) 2.4379(16) 3.1860(16) 135.52(14)
